data_4300674
loop_
_publ_author_name
'Singh, Sanjay'
'Ahn, Hans-J\"urgen'
'Stasch, Andreas'
'Jancik, Vojtech'
'Roesky, Herbert W.'
'Pal, Aritra'
'Biadene, Mariana'
'Herbst-Irmer, Regine'
'Noltemeyer, Mathias'
'Schmidt, Hans-Georg'

_journal_name_full 'Inorganic Chemistry'
_journal_paper_doi 10.1021/ic0517826
_journal_year 2006
_chemical_formula_sum 'C29 H43 Ga N2'
_chemical_formula_weight 489.37
_space_group_IT_number 14
_symmetry_cell_setting monoclinic
_symmetry_space_group_name_Hall '-P 2yn'
_symmetry_space_group_name_H-M 'P 1 21/n 1'
_cell_angle_alpha 90.00
_cell_angle_beta 105.06(2)
_cell_angle_gamma 90.00
_cell_formula_units_Z 4
_cell_length_a 12.508(2)
_cell_length_b 16.188(2)
_cell_length_c 14.095(2)
_cell_measurement_temperature 133(2)
_cell_volume 2755.9(7)
_diffrn_ambient_temperature 133(2)
_exptl_crystal_density_diffrn 1.179
_cod_original_sg_symbol_H-M 'P 21/c'
_cod_database_code 4300674

loop_
_symmetry_equiv_pos_as_xyz
'x, y, z'
'-x+1/2, y+1/2, -z+1/2'
'-x, -y, -z'
'x-1/2, -y-1/2, z-1/2'

loop_
_atom_site_label
_atom_site_type_symbol
_atom_site_fract_x
_atom_site_fract_y
_atom_site_fract_z
_atom_site_U_iso_or_equiv
_atom_site_adp_type
_atom_site_occupancy
_atom_site_symmetry_multiplicity
_atom_site_calc_flag
_atom_site_refinement_flags
_atom_site_disorder_assembly
_atom_site_disorder_group
Ga1 Ga 0.35714(2) 0.101677(13) 0.246572(16) 0.03507(9) Uani 1 1 d D . .
N1 N 0.30956(12) 0.17970(9) 0.33376(10) 0.0207(3) Uani 1 1 d . . .
N2 N 0.37806(12) 0.18508(9) 0.15193(10) 0.0199(3) Uani 1 1 d . . .
C1 C 0.30227(14) 0.26083(11) 0.31887(12) 0.0203(4) Uani 1 1 d . . .
C2 C 0.32790(14) 0.30036(11) 0.23901(12) 0.0221(4) Uani 1 1 d . . .
H2A H 0.3199 0.3587 0.2371 0.027 Uiso 1 1 calc R . .
C3 C 0.36375(14) 0.26549(11) 0.16159(12) 0.0201(4) Uani 1 1 d . . .
C4 C 0.26396(17) 0.31476(12) 0.39038(14) 0.0306(4) Uani 1 1 d . . .
H4A H 0.1939 0.2934 0.3993 0.046 Uiso 1 1 calc R . .
H4B H 0.2531 0.3713 0.3648 0.046 Uiso 1 1 calc R . .
H4C H 0.3199 0.3147 0.4537 0.046 Uiso 1 1 calc R . .
C5 C 0.38664(17) 0.32363(11) 0.08566(13) 0.0290(4) Uani 1 1 d . . .
H5A H 0.3445 0.3061 0.0201 0.043 Uiso 1 1 calc R . .
H5B H 0.4659 0.3229 0.0891 0.043 Uiso 1 1 calc R . .
H5C H 0.3644 0.3797 0.0984 0.043 Uiso 1 1 calc R . .
C11 C 0.28347(14) 0.14185(10) 0.41816(12) 0.0199(4) Uani 1 1 d . . .
C12 C 0.17699(14) 0.10997(11) 0.40889(12) 0.0217(4) Uani 1 1 d . . .
C13 C 0.15769(15) 0.06536(11) 0.48738(13) 0.0253(4) Uani 1 1 d . . .
H13A H 0.0862 0.0429 0.4821 0.030 Uiso 1 1 calc R . .
C14 C 0.24028(16) 0.05315(11) 0.57267(13) 0.0279(4) Uani 1 1 d . . .
H14A H 0.2259 0.0217 0.6249 0.033 Uiso 1 1 calc R . .
C15 C 0.34361(15) 0.08674(11) 0.58185(13) 0.0271(4) Uani 1 1 d . . .
H15A H 0.3994 0.0792 0.6414 0.032 Uiso 1 1 calc R . .
C16 C 0.36830(14) 0.13169(11) 0.50542(13) 0.0229(4) Uani 1 1 d . . .
C121 C 0.08179(15) 0.12545(12) 0.31840(13) 0.0274(4) Uani 1 1 d . . .
H12A H 0.1112 0.1578 0.2703 0.033 Uiso 1 1 calc R . .
C122 C -0.00888(16) 0.17694(14) 0.34521(15) 0.0371(5) Uani 1 1 d . . .
H12B H 0.0233 0.2281 0.3775 0.056 Uiso 1 1 calc R . .
H12C H -0.0416 0.1453 0.3899 0.056 Uiso 1 1 calc R . .
H12D H -0.0664 0.1903 0.2854 0.056 Uiso 1 1 calc R . .
C123 C 0.0323(2) 0.04512(15) 0.26840(17) 0.0492(6) Uani 1 1 d . . .
H12E H 0.0901 0.0133 0.2493 0.074 Uiso 1 1 calc R . .
H12F H -0.0271 0.0581 0.2098 0.074 Uiso 1 1 calc R . .
H12G H 0.0023 0.0125 0.3141 0.074 Uiso 1 1 calc R . .
C161 C 0.48315(15) 0.16890(12) 0.51944(14) 0.0281(4) Uani 1 1 d . . .
H16A H 0.4840 0.1998 0.4582 0.034 Uiso 1 1 calc R . .
C162 C 0.57287(17) 0.10267(15) 0.53550(19) 0.0478(6) Uani 1 1 d . . .
H16B H 0.5567 0.0645 0.4796 0.072 Uiso 1 1 calc R . .
H16C H 0.5747 0.0721 0.5959 0.072 Uiso 1 1 calc R . .
H16D H 0.6449 0.1289 0.5413 0.072 Uiso 1 1 calc R . .
C163 C 0.50979(18) 0.23042(15) 0.60517(16) 0.0412(5) Uani 1 1 d . . .
H16E H 0.4530 0.2736 0.5937 0.062 Uiso 1 1 calc R . .
H16F H 0.5823 0.2555 0.6101 0.062 Uiso 1 1 calc R . .
H16G H 0.5111 0.2014 0.6665 0.062 Uiso 1 1 calc R . .
C21 C 0.41523(14) 0.15365(10) 0.06994(12) 0.0201(4) Uani 1 1 d . . .
C22 C 0.52929(14) 0.14481(11) 0.07955(12) 0.0216(4) Uani 1 1 d . . .
C23 C 0.56258(15) 0.10924(11) 0.00163(13) 0.0248(4) Uani 1 1 d . . .
H23A H 0.6392 0.1008 0.0077 0.030 Uiso 1 1 calc R . .
C24 C 0.48639(16) 0.08606(11) -0.08414(13) 0.0271(4) Uani 1 1 d . . .
H24A H 0.5108 0.0630 -0.1369 0.033 Uiso 1 1 calc R . .
C25 C 0.37463(16) 0.09663(11) -0.09280(13) 0.0272(4) Uani 1 1 d . . .
H25A H 0.3228 0.0815 -0.1524 0.033 Uiso 1 1 calc R . .
C26 C 0.33621(15) 0.12903(11) -0.01590(12) 0.0230(4) Uani 1 1 d . . .
C221 C 0.61618(14) 0.17367(11) 0.17050(13) 0.0250(4) Uani 1 1 d . . .
H22A H 0.5768 0.2016 0.2150 0.030 Uiso 1 1 calc R . .
C222 C 0.69551(16) 0.23650(13) 0.14413(15) 0.0351(5) Uani 1 1 d . . .
H22B H 0.6527 0.2811 0.1049 0.053 Uiso 1 1 calc R . .
H22C H 0.7407 0.2091 0.1062 0.053 Uiso 1 1 calc R . .
H22D H 0.7438 0.2595 0.2045 0.053 Uiso 1 1 calc R . .
C223 C 0.68225(18) 0.10153(13) 0.22701(15) 0.0387(5) Uani 1 1 d . . .
H22E H 0.7338 0.1223 0.2870 0.058 Uiso 1 1 calc R . .
H22F H 0.7239 0.0743 0.1858 0.058 Uiso 1 1 calc R . .
H22G H 0.6314 0.0618 0.2444 0.058 Uiso 1 1 calc R . .
C261 C 0.21237(15) 0.13604(13) -0.02667(14) 0.0318(4) Uani 1 1 d . . .
H26A H 0.2016 0.1632 0.0339 0.038 Uiso 1 1 calc R . .
C262 C 0.1550(2) 0.18914(17) -0.11470(17) 0.0518(6) Uani 1 1 d . . .
H26B H 0.1896 0.2439 -0.1086 0.078 Uiso 1 1 calc R . .
H26C H 0.0764 0.1949 -0.1167 0.078 Uiso 1 1 calc R . .
H26D H 0.1620 0.1627 -0.1753 0.078 Uiso 1 1 calc R . .
C263 C 0.15905(18) 0.05031(16) -0.0345(2) 0.0525(6) Uani 1 1 d . . .
H26E H 0.1949 0.0176 0.0236 0.079 Uiso 1 1 calc R . .
H26F H 0.1681 0.0225 -0.0936 0.079 Uiso 1 1 calc R . .
H26G H 0.0800 0.0560 -0.0383 0.079 Uiso 1 1 calc R . .
H1 H 0.2624(16) 0.0430(13) 0.1980(15) 0.044(6) Uiso 1 1 d D . .
H2 H 0.4677(16) 0.0645(14) 0.3007(16) 0.049(7) Uiso 1 1 d D . .

loop_
_atom_site_aniso_label
_atom_site_aniso_U_11
_atom_site_aniso_U_22
_atom_site_aniso_U_33
_atom_site_aniso_U_23
_atom_site_aniso_U_13
_atom_site_aniso_U_12
Ga1 0.06501(17) 0.01910(12) 0.03181(12) 0.00278(9) 0.03180(11) 0.00510(11)
N1 0.0230(8) 0.0220(8) 0.0184(7) 0.0006(6) 0.0076(6) -0.0008(6)
N2 0.0219(8) 0.0219(8) 0.0169(7) -0.0004(6) 0.0071(6) 0.0012(6)
C1 0.0178(8) 0.0227(9) 0.0198(8) -0.0025(7) 0.0038(7) -0.0010(7)
C2 0.0253(9) 0.0170(8) 0.0245(9) 0.0007(7) 0.0073(7) 0.0012(7)
C3 0.0171(8) 0.0220(9) 0.0199(9) 0.0017(7) 0.0027(7) -0.0008(7)
C4 0.0415(11) 0.0253(10) 0.0300(10) -0.0027(8) 0.0182(9) 0.0021(9)
C5 0.0382(11) 0.0240(10) 0.0285(10) 0.0048(8) 0.0156(8) 0.0033(8)
C11 0.0239(9) 0.0198(9) 0.0177(8) -0.0006(7) 0.0086(7) 0.0018(7)
C12 0.0223(9) 0.0209(9) 0.0219(8) -0.0020(7) 0.0056(7) 0.0009(7)
C13 0.0238(9) 0.0247(9) 0.0290(10) 0.0015(7) 0.0094(8) -0.0018(8)
C14 0.0329(10) 0.0281(10) 0.0255(9) 0.0090(8) 0.0127(8) 0.0040(8)
C15 0.0281(10) 0.0320(11) 0.0201(9) 0.0040(7) 0.0045(7) 0.0060(8)
C16 0.0223(9) 0.0248(9) 0.0221(9) -0.0025(7) 0.0068(7) 0.0021(7)
C121 0.0241(10) 0.0322(10) 0.0242(9) 0.0006(8) 0.0032(8) -0.0022(8)
C122 0.0255(11) 0.0469(13) 0.0363(11) 0.0044(9) 0.0034(9) 0.0062(9)
C123 0.0460(14) 0.0489(14) 0.0423(13) -0.0126(11) -0.0072(11) -0.0051(11)
C161 0.0232(9) 0.0356(11) 0.0252(9) -0.0021(8) 0.0058(7) -0.0029(8)
C162 0.0241(11) 0.0503(14) 0.0678(16) -0.0063(12) 0.0097(10) -0.0001(10)
C163 0.0348(12) 0.0467(13) 0.0409(12) -0.0123(10) 0.0078(9) -0.0112(10)
C21 0.0262(9) 0.0176(9) 0.0184(8) 0.0017(6) 0.0092(7) 0.0012(7)
C22 0.0264(9) 0.0183(9) 0.0214(9) 0.0048(7) 0.0088(7) -0.0003(7)
C23 0.0278(9) 0.0226(9) 0.0282(9) 0.0047(7) 0.0146(8) 0.0021(8)
C24 0.0398(11) 0.0224(10) 0.0238(9) -0.0016(7) 0.0168(8) -0.0001(8)
C25 0.0355(11) 0.0253(9) 0.0204(9) -0.0026(7) 0.0062(8) -0.0019(8)
C26 0.0270(9) 0.0209(9) 0.0205(9) 0.0009(7) 0.0051(7) 0.0002(7)
C221 0.0225(9) 0.0272(10) 0.0252(9) 0.0021(7) 0.0058(7) -0.0014(8)
C222 0.0300(11) 0.0366(12) 0.0373(11) 0.0039(9) 0.0065(9) -0.0092(9)
C223 0.0368(11) 0.0348(11) 0.0372(11) 0.0068(9) -0.0036(9) -0.0019(10)
C261 0.0253(10) 0.0409(11) 0.0269(10) -0.0066(8) 0.0028(8) 0.0004(9)
C262 0.0389(13) 0.0695(17) 0.0407(13) 0.0012(12) -0.0006(10) 0.0187(12)
C263 0.0306(12) 0.0593(16) 0.0673(16) -0.0135(13) 0.0121(11) -0.0124(11)

loop_
_geom_bond_atom_site_label_1
_geom_bond_atom_site_label_2
_geom_bond_distance
_geom_bond_site_symmetry_2
_geom_bond_publ_flag
Ga1 H2 1.520(18) . ?
Ga1 H1 1.534(18) . ?
Ga1 N1 1.9595(14) . ?
Ga1 N2 1.9627(14) . ?
N1 C1 1.329(2) . ?
N1 C11 1.449(2) . ?
N2 C3 1.326(2) . ?
N2 C21 1.446(2) . ?
C1 C2 1.402(2) . ?
C1 C4 1.503(2) . ?
C2 C3 1.402(2) . ?
C3 C5 1.507(2) . ?
C11 C12 1.402(2) . ?
C11 C16 1.410(2) . ?
C12 C13 1.394(2) . ?
C12 C121 1.523(2) . ?
C13 C14 1.381(3) . ?
C14 C15 1.377(3) . ?
C15 C16 1.399(3) . ?
C16 C161 1.522(3) . ?
C121 C123 1.531(3) . ?
C121 C122 1.532(3) . ?
C161 C162 1.526(3) . ?
C161 C163 1.534(3) . ?
C21 C22 1.405(2) . ?
C21 C26 1.406(2) . ?
C22 C23 1.396(2) . ?
C22 C221 1.523(2) . ?
C23 C24 1.383(3) . ?
C24 C25 1.382(3) . ?
C25 C26 1.397(3) . ?
C26 C261 1.521(3) . ?
C221 C223 1.529(3) . ?
C221 C222 1.533(3) . ?
C261 C262 1.527(3) . ?
C261 C263 1.531(3) . ?
